data_7157418
loop_
_publ_author_name
'Gharui, Chandan'
'Prakash, Satya'
'Chopra, Deepak'
'Pan, Subhas Chandra'

_publ_section_title
;
 Organocatalytic asymmetric addition of thioglycolates to o-quinone
 methides: a route to 5-substituted-5H-benzoxathiepine-2(3H)-ones.
;
_journal_issue 15
_journal_name_full 'Organic &amp; biomolecular chemistry'
_journal_page_first 2828
_journal_page_last 2833
_journal_paper_doi 10.1039/d0ob00568a
_journal_volume 18
_journal_year 2020
_chemical_absolute_configuration S
_chemical_formula_sum 'C15 H12 O2 S'
_chemical_formula_weight 256.31
_space_group_IT_number 19
_space_group_name_Hall 'P 2ac 2ab'
_space_group_name_H-M_alt 'P 21 21 21'
_symmetry_cell_setting orthorhombic
_symmetry_space_group_name_H-M 'P 21 21 21'
_atom_sites_solution_hydrogens geom
_atom_sites_solution_primary direct
_atom_sites_solution_secondary difmap
_audit_creation_method SHELXL-97
_audit_update_record
;
2019-12-04 deposited with the CCDC.	2020-03-25 downloaded from the CCDC.
;
_cell_angle_alpha 90.00
_cell_angle_beta 90.00
_cell_angle_gamma 90.00
_cell_formula_units_Z 4
_cell_length_a 7.5756(8)
_cell_length_b 8.7063(6)
_cell_length_c 19.340(3)
_cell_measurement_reflns_used 3353
_cell_measurement_temperature 293(2)
_cell_measurement_theta_max 25.00
_cell_measurement_theta_min 2.57
_cell_volume 1275.6(3)
_computing_cell_refinement 'CrysAlisPro 1.171.40.23a (Rigaku OD, 2018)'
_computing_data_collection 'CrysAlisPro 1.171.40.23a (Rigaku OD, 2018)'
_computing_data_reduction 'CrysAlisPro 1.171.40.23a (Rigaku OD, 2018)'
_computing_structure_refinement 'SHELXL-97 (Sheldrick, 1997)'
_computing_structure_solution 'SHELXS-97 (Sheldrick, 1990)'
_diffrn_ambient_temperature 293(2)
_diffrn_measured_fraction_theta_full 0.999
_diffrn_measured_fraction_theta_max 0.999
_diffrn_measurement_device_type 'SuperNova, Single source at offset/far, Eos'
_diffrn_radiation_monochromator graphite
_diffrn_radiation_source 'fine-focus sealed tube'
_diffrn_radiation_type MoK\a
_diffrn_radiation_wavelength 0.71073
_diffrn_reflns_av_R_equivalents 0.0415
_diffrn_reflns_av_sigmaI/netI 0.1225
_diffrn_reflns_limit_h_max 9
_diffrn_reflns_limit_h_min -6
_diffrn_reflns_limit_k_max 10
_diffrn_reflns_limit_k_min -6
_diffrn_reflns_limit_l_max 18
_diffrn_reflns_limit_l_min -22
_diffrn_reflns_number 3141
_diffrn_reflns_theta_full 25.00
_diffrn_reflns_theta_max 25.00
_diffrn_reflns_theta_min 2.57
_exptl_absorpt_coefficient_mu 0.244
_exptl_absorpt_correction_T_max 0.945
_exptl_absorpt_correction_T_min 0.934
_exptl_absorpt_correction_type multi-scan
_exptl_crystal_colour colorless
_exptl_crystal_density_diffrn 1.335
_exptl_crystal_density_method 'not measured'
_exptl_crystal_description needle
_exptl_crystal_F_000 536
_exptl_crystal_size_max 0.28
_exptl_crystal_size_mid 0.25
_exptl_crystal_size_min 0.23
_refine_diff_density_max 0.227
_refine_diff_density_min -0.196
_refine_diff_density_rms 0.051
_refine_ls_abs_structure_details 'Flack H D (1983), Acta Cryst. A39, 876-881'
_refine_ls_abs_structure_Flack 0.0(2)
_refine_ls_extinction_method none
_refine_ls_goodness_of_fit_ref 1.006
_refine_ls_hydrogen_treatment mixed
_refine_ls_matrix_type full
_refine_ls_number_parameters 163
_refine_ls_number_reflns 2140
_refine_ls_number_restraints 0
_refine_ls_restrained_S_all 1.006
_refine_ls_R_factor_all 0.1424
_refine_ls_R_factor_gt 0.0683
_refine_ls_shift/su_max 0.000
_refine_ls_shift/su_mean 0.000
_refine_ls_structure_factor_coef Fsqd
_refine_ls_weighting_details 'calc w=1/[\s^2^(Fo^2^)+(0.0291P)^2^+0.0000P] where P=(Fo^2^+2Fc^2^)/3'
_refine_ls_weighting_scheme calc
_refine_ls_wR_factor_gt 0.1007
_refine_ls_wR_factor_ref 0.1308
_reflns_number_gt 1132
_reflns_number_total 2140
_reflns_threshold_expression >2sigma(I)
_cod_data_source_file d0ob00568a2.cif
_cod_data_source_block oqm-s-lactone-2
_cod_depositor_comments 'Adding full bibliography for 7157418--7157419.cif.'
_cod_original_cell_volume 1275.6(2)
_cod_database_code 7157418

loop_
_symmetry_equiv_pos_as_xyz
'x, y, z'
'-x+1/2, -y, z+1/2'
'-x, y+1/2, -z+1/2'
'x+1/2, -y+1/2, -z'

loop_
_atom_site_label
_atom_site_type_symbol
_atom_site_fract_x
_atom_site_fract_y
_atom_site_fract_z
_atom_site_U_iso_or_equiv
_atom_site_adp_type
_atom_site_occupancy
_atom_site_symmetry_multiplicity
_atom_site_calc_flag
_atom_site_refinement_flags
_atom_site_disorder_assembly
_atom_site_disorder_group
S11 S 0.5086(3) 0.65966(17) 0.65282(9) 0.0659(5) Uani 1 1 d . . .
O8 O 0.5758(5) 0.5274(4) 0.4931(2) 0.0525(12) Uani 1 1 d . . .
O18 O 0.4688(6) 0.7584(4) 0.4772(2) 0.0719(14) Uani 1 1 d . . .
C2 C 0.6343(7) 0.3867(6) 0.5990(3) 0.0391(15) Uani 1 1 d . . .
C7 C 0.5777(8) 0.3897(6) 0.5312(3) 0.0465(16) Uani 1 1 d . . .
C1 C 0.6973(8) 0.5333(6) 0.6323(3) 0.0473(17) Uani 1 1 d . . .
H1 H 0.7708 0.5871 0.5984 0.057 Uiso 1 1 calc R . .
C9 C 0.4715(9) 0.6467(7) 0.5132(3) 0.0512(16) Uani 1 1 d . . .
C12 C 0.8084(9) 0.5084(7) 0.6960(3) 0.0553(18) Uani 1 1 d . . .
C3 C 0.6346(7) 0.2449(6) 0.6317(3) 0.0497(17) Uani 1 1 d . . .
H3 H 0.6720 0.2379 0.6774 0.060 Uiso 1 1 calc R . .
C6 C 0.5242(8) 0.2613(7) 0.4955(3) 0.0556(17) Uani 1 1 d . . .
H6 H 0.4869 0.2681 0.4497 0.067 Uiso 1 1 calc R . .
C5 C 0.5276(9) 0.1218(6) 0.5296(4) 0.0608(19) Uani 1 1 d . . .
H5 H 0.4939 0.0331 0.5063 0.073 Uiso 1 1 calc R . .
C10 C 0.3733(9) 0.6255(6) 0.5785(3) 0.0598(19) Uani 1 1 d . . .
H10A H 0.3278 0.5215 0.5804 0.072 Uiso 1 1 calc R . .
H10B H 0.2735 0.6953 0.5794 0.072 Uiso 1 1 calc R . .
C17 C 0.7402(10) 0.5036(7) 0.7618(4) 0.065(2) Uani 1 1 d . . .
H17 H 0.6201 0.5216 0.7677 0.078 Uiso 1 1 calc R . .
C4 C 0.5798(9) 0.1125(7) 0.5971(4) 0.061(2) Uani 1 1 d . . .
H4 H 0.5787 0.0184 0.6199 0.074 Uiso 1 1 calc R . .
C13 C 0.9893(10) 0.4836(8) 0.6885(4) 0.079(2) Uani 1 1 d . . .
H13 H 1.0408 0.4894 0.6449 0.095 Uiso 1 1 calc R . .
C16 C 0.8413(11) 0.4735(8) 0.8193(4) 0.086(3) Uani 1 1 d . . .
H16 H 0.7916 0.4719 0.8633 0.103 Uiso 1 1 calc R . .
C15 C 1.0214(12) 0.4453(8) 0.8096(4) 0.087(3) Uani 1 1 d . . .
H15 H 1.0931 0.4228 0.8473 0.104 Uiso 1 1 calc R . .
C14 C 1.0914(11) 0.4508(9) 0.7448(5) 0.099(3) Uani 1 1 d . . .
H14 H 1.2113 0.4319 0.7388 0.118 Uiso 1 1 calc R . .

loop_
_atom_site_aniso_label
_atom_site_aniso_U_11
_atom_site_aniso_U_22
_atom_site_aniso_U_33
_atom_site_aniso_U_23
_atom_site_aniso_U_13
_atom_site_aniso_U_12
S11 0.0710(13) 0.0630(9) 0.0637(11) -0.0074(9) 0.0023(12) 0.0137(11)
O8 0.058(3) 0.047(2) 0.053(3) 0.000(2) 0.000(2) -0.002(2)
O18 0.083(4) 0.054(2) 0.079(3) 0.024(2) -0.005(3) 0.012(3)
C2 0.027(4) 0.039(3) 0.051(4) 0.005(3) 0.007(3) 0.000(3)
C7 0.039(4) 0.045(4) 0.056(4) -0.005(3) 0.000(3) 0.001(3)
C1 0.043(4) 0.047(3) 0.051(4) 0.004(3) 0.013(3) 0.002(3)
C9 0.049(5) 0.048(4) 0.056(4) 0.002(3) -0.005(4) -0.006(4)
C12 0.061(5) 0.065(4) 0.040(4) -0.004(4) -0.003(4) -0.017(4)
C3 0.040(4) 0.052(4) 0.056(4) 0.005(4) 0.005(3) -0.002(4)
C6 0.049(4) 0.053(3) 0.065(4) -0.003(3) -0.003(4) -0.001(4)
C5 0.047(5) 0.045(4) 0.090(5) -0.013(4) -0.001(4) -0.008(4)
C10 0.067(5) 0.056(4) 0.056(4) 0.004(4) 0.007(4) 0.019(4)
C17 0.049(5) 0.090(5) 0.057(5) 0.011(4) -0.001(4) -0.003(4)
C4 0.054(5) 0.047(4) 0.083(5) -0.004(4) 0.011(4) -0.009(3)
C13 0.047(5) 0.127(6) 0.062(5) 0.002(4) -0.007(5) -0.005(5)
C16 0.088(7) 0.109(6) 0.060(5) 0.009(5) -0.002(5) -0.026(6)
C15 0.079(7) 0.116(6) 0.066(5) 0.013(5) -0.028(6) -0.024(6)
C14 0.058(6) 0.151(8) 0.086(7) 0.004(6) -0.019(6) 0.004(5)

loop_
_atom_type_symbol
_atom_type_description
_atom_type_scat_dispersion_real
_atom_type_scat_dispersion_imag
_atom_type_scat_source
C C 0.0033 0.0016 'International Tables Vol C Tables 4.2.6.8 and 6.1.1.4'
H H 0.0000 0.0000 'International Tables Vol C Tables 4.2.6.8 and 6.1.1.4'
O O 0.0106 0.0060 'International Tables Vol C Tables 4.2.6.8 and 6.1.1.4'
S S 0.1246 0.1234 'International Tables Vol C Tables 4.2.6.8 and 6.1.1.4'

loop_
_geom_angle_atom_site_label_1
_geom_angle_atom_site_label_2
_geom_angle_atom_site_label_3
_geom_angle
_geom_angle_site_symmetry_1
_geom_angle_site_symmetry_3
_geom_angle_publ_flag
C10 S11 C1 99.9(3) . . ?
C9 O8 C7 120.4(5) . . ?
C7 C2 C3 116.8(5) . . ?
C7 C2 C1 119.3(5) . . ?
C3 C2 C1 123.9(5) . . ?
C6 C7 C2 123.6(6) . . ?
C6 C7 O8 115.3(5) . . ?
C2 C7 O8 121.1(5) . . ?
C12 C1 C2 113.9(5) . . ?
C12 C1 S11 110.1(4) . . ?
C2 C1 S11 110.5(4) . . ?
O18 C9 O8 117.6(6) . . ?
O18 C9 C10 126.2(6) . . ?
O8 C9 C10 116.2(5) . . ?
C17 C12 C13 117.4(7) . . ?
C17 C12 C1 123.4(6) . . ?
C13 C12 C1 119.1(6) . . ?
C2 C3 C4 121.1(6) . . ?
C7 C6 C5 118.0(6) . . ?
C4 C5 C6 120.9(6) . . ?
C9 C10 S11 112.2(5) . . ?
C12 C17 C16 123.0(8) . . ?
C5 C4 C3 119.6(6) . . ?
C14 C13 C12 120.4(8) . . ?
C17 C16 C15 117.9(8) . . ?
C14 C15 C16 119.9(8) . . ?
C15 C14 C13 121.4(9) . . ?

loop_
_geom_bond_atom_site_label_1
_geom_bond_atom_site_label_2
_geom_bond_distance
_geom_bond_site_symmetry_2
_geom_bond_publ_flag
S11 C10 1.789(6) . ?
S11 C1 1.847(6) . ?
O8 C9 1.362(6) . ?
O8 C7 1.407(6) . ?
O18 C9 1.196(6) . ?
C2 C7 1.380(7) . ?
C2 C3 1.387(6) . ?
C2 C1 1.508(7) . ?
C7 C6 1.376(7) . ?
C1 C12 1.506(8) . ?
C9 C10 1.477(8) . ?
C12 C17 1.375(8) . ?
C12 C13 1.395(9) . ?
C3 C4 1.396(7) . ?
C6 C5 1.382(7) . ?
C5 C4 1.367(8) . ?
C17 C16 1.376(9) . ?
C13 C14 1.366(9) . ?
C16 C15 1.399(10) . ?
C15 C14 1.361(10) . ?
